data_4085394
loop_
_publ_author_name
'Brendel, Matthias'
'Wenz, Jan'
'Shishkov, Igor V.'
'Rominger, Frank'
'Hofmann, Peter'

_publ_section_title
;
 Lithium Complexes of Neutral Bis-NHC Ligands
;
_journal_issue 3
_journal_name_full Organometallics
_journal_page_first 669
_journal_paper_doi 10.1021/om501229b
_journal_volume 34
_journal_year 2015
_chemical_formula_sum 'C19 H32 Br Li N4 O'
_chemical_formula_weight 419.33
_chemical_name_common '2 in manuscript'
_chemical_name_systematic
; 
 ? 
;
_space_group_crystal_system monoclinic
_space_group_IT_number 14
_space_group_name_Hall '-P 2ybc'
_space_group_name_H-M_alt 'P 1 21/c 1'
_symmetry_space_group_name_Hall '-P 2ybc'
_symmetry_space_group_name_H-M 'P 1 21/c 1'
_atom_sites_solution_hydrogens geom
_audit_creation_method SHELXL-2014
_cell_angle_alpha 90
_cell_angle_beta 103.1189(7)
_cell_angle_gamma 90
_cell_formula_units_Z 4
_cell_length_a 13.1261(4)
_cell_length_b 14.2984(4)
_cell_length_c 12.0267(3)
_cell_measurement_reflns_used 8119
_cell_measurement_temperature 200(2)
_cell_measurement_theta_max 25.01
_cell_measurement_theta_min 2.25
_cell_volume 2198.29(11)
_computing_cell_refinement 'Bruker SAINT'
_computing_data_collection 'Bruker APEX2'
_computing_data_reduction 'Bruker SAINT'
_computing_molecular_graphics 'Bruker SHELXTL'
_computing_publication_material 'Bruker SHELXTL'
_computing_structure_refinement 'SHELXL-2014 (Sheldrick, 2014)'
_computing_structure_solution 'SHELXS-97 (Sheldrick 2008)'
_diffrn_ambient_temperature 200(2)
_diffrn_measured_fraction_theta_full 0.976
_diffrn_measured_fraction_theta_max 0.998
_diffrn_measurement_device_type 'Bruker APEX-II Quazar'
_diffrn_measurement_method '\f and \w scans'
_diffrn_radiation_type MoK\a
_diffrn_radiation_wavelength 0.71073
_diffrn_reflns_av_R_equivalents 0.0262
_diffrn_reflns_av_unetI/netI 0.0204
_diffrn_reflns_Laue_measured_fraction_full 0.976
_diffrn_reflns_Laue_measured_fraction_max 0.998
_diffrn_reflns_limit_h_max 15
_diffrn_reflns_limit_h_min -15
_diffrn_reflns_limit_k_max 15
_diffrn_reflns_limit_k_min -17
_diffrn_reflns_limit_l_max 14
_diffrn_reflns_limit_l_min -12
_diffrn_reflns_number 20573
_diffrn_reflns_point_group_measured_fraction_full 0.976
_diffrn_reflns_point_group_measured_fraction_max 0.998
_diffrn_reflns_theta_full 25.242
_diffrn_reflns_theta_max 25.063
_diffrn_reflns_theta_min 1.593
_diffrn_source 'ImuS microsource'
_exptl_absorpt_coefficient_mu 1.884
_exptl_absorpt_correction_T_max 0.6838
_exptl_absorpt_correction_T_min 0.6255
_exptl_absorpt_correction_type multi-scan
_exptl_absorpt_process_details
;
Sheldrick, G. M. (2008). <i>SADABS</i>. University of G\"ottingen, Germany.
;
_exptl_crystal_colour colourless
_exptl_crystal_density_diffrn 1.267
_exptl_crystal_description polyhedron
_exptl_crystal_F_000 880
_exptl_crystal_size_max 0.220
_exptl_crystal_size_mid 0.160
_exptl_crystal_size_min 0.140
_refine_diff_density_max 0.654
_refine_diff_density_min -0.408
_refine_diff_density_rms 0.057
_refine_ls_extinction_method none
_refine_ls_goodness_of_fit_ref 1.067
_refine_ls_hydrogen_treatment constr
_refine_ls_matrix_type full
_refine_ls_number_parameters 252
_refine_ls_number_reflns 3891
_refine_ls_number_restraints 30
_refine_ls_restrained_S_all 1.065
_refine_ls_R_factor_all 0.0498
_refine_ls_R_factor_gt 0.0388
_refine_ls_shift/su_max 0.001
_refine_ls_shift/su_mean 0.000
_refine_ls_structure_factor_coef Fsqd
_refine_ls_weighting_details 'w=1/[\s^2^(Fo^2^)+(0.0295P)^2^+3.5012P] where P=(Fo^2^+2Fc^2^)/3'
_refine_ls_weighting_scheme calc
_refine_ls_wR_factor_gt 0.0903
_refine_ls_wR_factor_ref 0.0947
_reflns_Friedel_coverage 0.000
_reflns_number_gt 3183
_reflns_number_total 3891
_reflns_threshold_expression 'I > 2\s(I)'
_cod_data_source_file om501229b_si_002.cif
_cod_data_source_block mbl34
_cod_depositor_comments 'Adding full bibliography for 4085393--4085398.cif.'
_cod_database_code 4085394
_shelx_space_group_comment
; 
The symmetry employed for this shelxl refinement is uniquely defined 
by the following loop, which should always be used as a source of 
symmetry information in preference to the above space-group names. 
They are only intended as comments. 
;
_shelx_estimated_absorpt_t_min 0.682
_shelx_estimated_absorpt_t_max 0.778
_shelxl_version_number 2014-3

loop_
_space_group_symop_operation_xyz
'x, y, z'
'-x, y+1/2, -z+1/2'
'-x, -y, -z'
'x, -y-1/2, z-1/2'

loop_
_atom_site_label
_atom_site_type_symbol
_atom_site_fract_x
_atom_site_fract_y
_atom_site_fract_z
_atom_site_U_iso_or_equiv
_atom_site_adp_type
_atom_site_occupancy
_atom_site_site_symmetry_order
_atom_site_calc_flag
_atom_site_refinement_flags_posn
_atom_site_refinement_flags_adp
_atom_site_refinement_flags_occupancy
_atom_site_disorder_assembly
_atom_site_disorder_group
Li1 Li 0.7576(4) 0.8623(4) 0.7159(4) 0.0382(12) Uani 1 1 d . . . . .
Br1 Br 0.75371(2) 1.00459(2) 0.84747(3) 0.04099(12) Uani 1 1 d . . . . .
C1 C 0.6304(2) 0.7509(2) 0.6638(3) 0.0337(7) Uani 1 1 d . . . . .
N2 N 0.53998(19) 0.71416(18) 0.6838(2) 0.0345(6) Uani 1 1 d . . . . .
C3 C 0.5200(3) 0.6251(2) 0.6379(3) 0.0407(8) Uani 1 1 d . . . . .
H3 H 0.4617 0.5867 0.6409 0.049 Uiso 1 1 calc R U . . .
C4 C 0.5986(3) 0.6038(2) 0.5889(3) 0.0416(8) Uani 1 1 d . . . . .
H4 H 0.6075 0.5473 0.5506 0.050 Uiso 1 1 calc R U . . .
N5 N 0.66453(19) 0.68053(18) 0.6049(2) 0.0347(6) Uani 1 1 d . . . . .
C6 C 0.8860(2) 0.7566(2) 0.7211(3) 0.0333(7) Uani 1 1 d . . . . .
N7 N 0.8537(2) 0.68596(17) 0.6445(2) 0.0361(6) Uani 1 1 d . . . . .
C8 C 0.9278(3) 0.6171(2) 0.6503(3) 0.0479(9) Uani 1 1 d . . . . .
H8 H 0.9218 0.5619 0.6052 0.057 Uiso 1 1 calc R U . . .
C9 C 1.0099(3) 0.6432(3) 0.7319(3) 0.0508(9) Uani 1 1 d . . . . .
H9 H 1.0739 0.6102 0.7560 0.061 Uiso 1 1 calc R U . . .
N10 N 0.98383(19) 0.72799(18) 0.7750(2) 0.0377(6) Uani 1 1 d . . . . .
C11 C 0.7567(2) 0.6893(2) 0.5581(3) 0.0385(7) Uani 1 1 d . . . . .
H11A H 0.7566 0.6381 0.5026 0.046 Uiso 1 1 calc R U . . .
H11B H 0.7531 0.7492 0.5162 0.046 Uiso 1 1 calc R U . . .
C21 C 0.4663(2) 0.7640(2) 0.7409(3) 0.0403(8) Uani 1 1 d . . . . .
C22 C 0.3606(3) 0.7682(3) 0.6568(3) 0.0510(9) Uani 1 1 d . . . . .
H22A H 0.3103 0.8007 0.6921 0.076 Uiso 1 1 calc R U . . .
H22B H 0.3677 0.8020 0.5881 0.076 Uiso 1 1 calc R U . . .
H22C H 0.3358 0.7045 0.6361 0.076 Uiso 1 1 calc R U . . .
C23 C 0.4579(3) 0.7087(3) 0.8468(3) 0.0643(11) Uani 1 1 d . . . . .
H23A H 0.4096 0.7405 0.8856 0.096 Uiso 1 1 calc R U . . .
H23B H 0.4316 0.6457 0.8243 0.096 Uiso 1 1 calc R U . . .
H23C H 0.5271 0.7042 0.8987 0.096 Uiso 1 1 calc R U . . .
C24 C 0.5064(3) 0.8619(3) 0.7730(3) 0.0557(10) Uani 1 1 d . . . . .
H24A H 0.4578 0.8946 0.8106 0.084 Uiso 1 1 calc R U . . .
H24B H 0.5755 0.8583 0.8252 0.084 Uiso 1 1 calc R U . . .
H24C H 0.5119 0.8961 0.7040 0.084 Uiso 1 1 calc R U . . .
C25 C 1.0570(4) 0.7836(4) 0.8683(6) 0.0420(15) Uani 0.855(7) 1 d D . P A 1
C26 C 1.0075(4) 0.8760(3) 0.8868(4) 0.0636(15) Uani 0.855(7) 1 d D . P A 1
H26A H 0.9415 0.8647 0.9097 0.095 Uiso 0.855(7) 1 calc R U P A 1
H26B H 1.0551 0.9111 0.9470 0.095 Uiso 0.855(7) 1 calc R U P A 1
H26C H 0.9938 0.9123 0.8158 0.095 Uiso 0.855(7) 1 calc R U P A 1
C27 C 1.0745(5) 0.7291(4) 0.9788(4) 0.0761(18) Uani 0.855(7) 1 d D . P A 1
H27A H 1.0077 0.7210 1.0010 0.114 Uiso 0.855(7) 1 calc R U P A 1
H27B H 1.1039 0.6676 0.9682 0.114 Uiso 0.855(7) 1 calc R U P A 1
H27C H 1.1232 0.7634 1.0388 0.114 Uiso 0.855(7) 1 calc R U P A 1
C28 C 1.1588(4) 0.7967(6) 0.8329(6) 0.118(3) Uani 0.855(7) 1 d D . P A 1
H28A H 1.1884 0.7354 0.8217 0.177 Uiso 0.855(7) 1 calc R U P A 1
H28B H 1.1466 0.8322 0.7613 0.177 Uiso 0.855(7) 1 calc R U P A 1
H28C H 1.2079 0.8311 0.8925 0.177 Uiso 0.855(7) 1 calc R U P A 1
C25B C 1.057(2) 0.7739(17) 0.840(2) 0.025(9) Uiso 0.145(7) 1 d D . P A 2
C26B C 1.153(2) 0.719(2) 0.900(3) 0.079(10) Uiso 0.145(7) 1 d D . P A 2
H26D H 1.2033 0.7613 0.9475 0.119 Uiso 0.145(7) 1 calc R U P A 2
H26E H 1.1318 0.6709 0.9489 0.119 Uiso 0.145(7) 1 calc R U P A 2
H26F H 1.1849 0.6889 0.8435 0.119 Uiso 0.145(7) 1 calc R U P A 2
C27B C 1.098(2) 0.8561(17) 0.782(2) 0.056(8) Uiso 0.145(7) 1 d D . P A 2
H27D H 1.1536 0.8879 0.8364 0.085 Uiso 0.145(7) 1 calc R U P A 2
H27E H 1.1253 0.8330 0.7174 0.085 Uiso 0.145(7) 1 calc R U P A 2
H27F H 1.0405 0.9001 0.7532 0.085 Uiso 0.145(7) 1 calc R U P A 2
C28B C 1.010(2) 0.816(2) 0.933(2) 0.067(9) Uiso 0.145(7) 1 d D . P A 2
H28D H 1.0634 0.8526 0.9855 0.100 Uiso 0.145(7) 1 calc R U P A 2
H28E H 0.9517 0.8575 0.8980 0.100 Uiso 0.145(7) 1 calc R U P A 2
H28F H 0.9842 0.7663 0.9750 0.100 Uiso 0.145(7) 1 calc R U P A 2
O30 O 0.76786(19) 0.92346(18) 0.5708(2) 0.0518(6) Uani 1 1 d . . . . .
C31 C 0.6863(4) 0.9704(3) 0.4950(4) 0.0742(13) Uani 1 1 d . . . . .
H31A H 0.6802 1.0360 0.5193 0.089 Uiso 1 1 calc R U . . .
H31B H 0.6185 0.9384 0.4898 0.089 Uiso 1 1 calc R U . . .
C32 C 0.7193(5) 0.9662(5) 0.3817(4) 0.104(2) Uani 1 1 d . . . . .
H32A H 0.6900 0.9101 0.3377 0.125 Uiso 1 1 calc R U . . .
H32B H 0.6954 1.0226 0.3353 0.125 Uiso 1 1 calc R U . . .
C33 C 0.8324(5) 0.9619(4) 0.4126(4) 0.0968(17) Uani 1 1 d . . . . .
H33A H 0.8629 1.0220 0.3954 0.116 Uiso 1 1 calc R U . . .
H33B H 0.8582 0.9115 0.3696 0.116 Uiso 1 1 calc R U . . .
C34 C 0.8613(3) 0.9425(3) 0.5360(4) 0.0665(11) Uani 1 1 d . . . . .
H34A H 0.9091 0.8881 0.5517 0.080 Uiso 1 1 calc R U . . .
H34B H 0.8971 0.9973 0.5778 0.080 Uiso 1 1 calc R U . . .

loop_
_atom_site_aniso_label
_atom_site_aniso_U_11
_atom_site_aniso_U_22
_atom_site_aniso_U_33
_atom_site_aniso_U_23
_atom_site_aniso_U_13
_atom_site_aniso_U_12
Li1 0.036(3) 0.041(3) 0.039(3) 0.001(2) 0.010(2) 0.001(2)
Br1 0.04075(18) 0.03129(18) 0.0519(2) -0.00174(15) 0.01250(14) -0.00153(14)
C1 0.0319(15) 0.0387(17) 0.0305(16) -0.0024(13) 0.0069(13) -0.0023(13)
N2 0.0314(13) 0.0412(15) 0.0311(14) -0.0037(11) 0.0073(11) -0.0083(11)
C3 0.0399(18) 0.0404(19) 0.0404(19) -0.0033(15) 0.0063(15) -0.0136(15)
C4 0.0492(19) 0.0335(17) 0.0399(18) -0.0051(14) 0.0053(15) -0.0090(15)
N5 0.0364(14) 0.0363(14) 0.0325(14) -0.0036(11) 0.0099(11) -0.0051(11)
C6 0.0302(15) 0.0334(16) 0.0382(17) 0.0033(14) 0.0118(13) 0.0039(13)
N7 0.0390(14) 0.0329(14) 0.0398(15) -0.0028(12) 0.0162(12) 0.0049(11)
C8 0.059(2) 0.0381(19) 0.054(2) 0.0025(16) 0.0287(19) 0.0156(17)
C9 0.049(2) 0.052(2) 0.058(2) 0.0122(18) 0.0239(18) 0.0248(17)
N10 0.0303(13) 0.0417(15) 0.0433(15) 0.0096(13) 0.0130(11) 0.0090(12)
C11 0.0420(18) 0.0393(18) 0.0363(17) -0.0050(14) 0.0134(14) -0.0002(14)
C21 0.0295(15) 0.055(2) 0.0384(18) -0.0060(15) 0.0116(14) -0.0051(14)
C22 0.0354(18) 0.063(2) 0.054(2) -0.0030(18) 0.0095(16) -0.0049(17)
C23 0.065(3) 0.089(3) 0.045(2) 0.007(2) 0.0229(19) 0.007(2)
C24 0.0371(18) 0.064(2) 0.070(3) -0.028(2) 0.0220(18) -0.0070(17)
C25 0.028(2) 0.058(3) 0.038(3) 0.003(3) 0.005(2) 0.0018(18)
C26 0.061(3) 0.044(3) 0.070(3) -0.008(2) -0.018(2) -0.002(2)
C27 0.110(5) 0.060(3) 0.051(3) 0.008(2) 0.003(3) 0.002(3)
C28 0.043(3) 0.222(10) 0.098(5) -0.036(6) 0.034(3) -0.041(5)
O30 0.0515(14) 0.0607(16) 0.0463(14) 0.0158(12) 0.0174(12) 0.0124(12)
C31 0.065(3) 0.078(3) 0.076(3) 0.022(2) 0.010(2) 0.021(2)
C32 0.135(5) 0.115(5) 0.047(3) 0.009(3) -0.008(3) 0.033(4)
C33 0.121(5) 0.123(5) 0.056(3) 0.010(3) 0.041(3) -0.005(4)
C34 0.061(3) 0.080(3) 0.064(3) 0.013(2) 0.025(2) -0.012(2)

loop_
_atom_type_symbol
_atom_type_description
_atom_type_scat_dispersion_real
_atom_type_scat_dispersion_imag
_atom_type_scat_source
C C 0.0033 0.0016 'International Tables Vol C Tables 4.2.6.8 and 6.1.1.4'
H H 0.0000 0.0000 'International Tables Vol C Tables 4.2.6.8 and 6.1.1.4'
Li Li -0.0003 0.0001 'International Tables Vol C Tables 4.2.6.8 and 6.1.1.4'
N N 0.0061 0.0033 'International Tables Vol C Tables 4.2.6.8 and 6.1.1.4'
O O 0.0106 0.0060 'International Tables Vol C Tables 4.2.6.8 and 6.1.1.4'
Br Br -0.2901 2.4595 'International Tables Vol C Tables 4.2.6.8 and 6.1.1.4'

loop_
_geom_angle_atom_site_label_1
_geom_angle_atom_site_label_2
_geom_angle_atom_site_label_3
_geom_angle
O30 Li1 C6 96.9(2)
O30 Li1 C1 104.9(2)
C6 Li1 C1 92.0(2)
O30 Li1 Br1 101.9(2)
C6 Li1 Br1 129.0(2)
C1 Li1 Br1 126.9(2)
N5 C1 N2 102.1(2)
N5 C1 Li1 110.5(2)
N2 C1 Li1 145.7(3)
C1 N2 C3 112.0(3)
C1 N2 C21 125.3(3)
C3 N2 C21 122.6(3)
C4 C3 N2 106.9(3)
C4 C3 H3 126.6
N2 C3 H3 126.6
C3 C4 N5 106.2(3)
C3 C4 H4 126.9
N5 C4 H4 126.9
C1 N5 C4 112.9(3)
C1 N5 C11 122.7(3)
C4 N5 C11 124.4(3)
N10 C6 N7 102.3(2)
N10 C6 Li1 146.3(3)
N7 C6 Li1 111.2(2)
C6 N7 C8 112.8(3)
C6 N7 C11 123.1(2)
C8 N7 C11 123.7(3)
C9 C8 N7 106.2(3)
C9 C8 H8 126.9
N7 C8 H8 126.9
C8 C9 N10 107.0(3)
C8 C9 H9 126.5
N10 C9 H9 126.5
C25B N10 C6 129.4(11)
C25B N10 C9 117.5(11)
C6 N10 C9 111.7(3)
C6 N10 C25 124.1(3)
C9 N10 C25 124.2(3)
N7 C11 N5 113.1(2)
N7 C11 H11A 109.0
N5 C11 H11A 109.0
N7 C11 H11B 109.0
N5 C11 H11B 109.0
H11A C11 H11B 107.8
N2 C21 C24 109.6(3)
N2 C21 C22 107.6(3)
C24 C21 C22 110.2(3)
N2 C21 C23 108.3(3)
C24 C21 C23 110.7(3)
C22 C21 C23 110.4(3)
C21 C22 H22A 109.5
C21 C22 H22B 109.5
H22A C22 H22B 109.5
C21 C22 H22C 109.5
H22A C22 H22C 109.5
H22B C22 H22C 109.5
C21 C23 H23A 109.5
C21 C23 H23B 109.5
H23A C23 H23B 109.5
C21 C23 H23C 109.5
H23A C23 H23C 109.5
H23B C23 H23C 109.5
C21 C24 H24A 109.5
C21 C24 H24B 109.5
H24A C24 H24B 109.5
C21 C24 H24C 109.5
H24A C24 H24C 109.5
H24B C24 H24C 109.5
C28 C25 C26 111.9(5)
C28 C25 C27 110.2(5)
C26 C25 C27 107.8(5)
C28 C25 N10 108.0(5)
C26 C25 N10 110.2(4)
C27 C25 N10 108.8(4)
C25 C26 H26A 109.5
C25 C26 H26B 109.5
H26A C26 H26B 109.5
C25 C26 H26C 109.5
H26A C26 H26C 109.5
H26B C26 H26C 109.5
C25 C27 H27A 109.5
C25 C27 H27B 109.5
H27A C27 H27B 109.5
C25 C27 H27C 109.5
H27A C27 H27C 109.5
H27B C27 H27C 109.5
C25 C28 H28A 109.5
C25 C28 H28B 109.5
H28A C28 H28B 109.5
C25 C28 H28C 109.5
H28A C28 H28C 109.5
H28B C28 H28C 109.5
N10 C25B C26B 117(2)
N10 C25B C28B 106(2)
C26B C25B C28B 106.6(18)
N10 C25B C27B 114(2)
C26B C25B C27B 106.4(18)
C28B C25B C27B 106.0(18)
C25B C26B H26D 109.5
C25B C26B H26E 109.5
H26D C26B H26E 109.5
C25B C26B H26F 109.5
H26D C26B H26F 109.5
H26E C26B H26F 109.5
C25B C27B H27D 109.5
C25B C27B H27E 109.5
H27D C27B H27E 109.5
C25B C27B H27F 109.5
H27D C27B H27F 109.5
H27E C27B H27F 109.5
C25B C28B H28D 109.5
C25B C28B H28E 109.5
H28D C28B H28E 109.5
C25B C28B H28F 109.5
H28D C28B H28F 109.5
H28E C28B H28F 109.5
C31 O30 C34 107.5(3)
C31 O30 Li1 125.9(3)
C34 O30 Li1 125.7(3)
O30 C31 C32 103.3(4)
O30 C31 H31A 111.1
C32 C31 H31A 111.1
O30 C31 H31B 111.1
C32 C31 H31B 111.1
H31A C31 H31B 109.1
C33 C32 C31 104.8(4)
C33 C32 H32A 110.8
C31 C32 H32A 110.8
C33 C32 H32B 110.8
C31 C32 H32B 110.8
H32A C32 H32B 108.9
C32 C33 C34 106.3(4)
C32 C33 H33A 110.5
C34 C33 H33A 110.5
C32 C33 H33B 110.5
C34 C33 H33B 110.5
H33A C33 H33B 108.7
O30 C34 C33 107.1(4)
O30 C34 H34A 110.3
C33 C34 H34A 110.3
O30 C34 H34B 110.3
C33 C34 H34B 110.3
H34A C34 H34B 108.6

loop_
_geom_bond_atom_site_label_1
_geom_bond_atom_site_label_2
_geom_bond_distance
Li1 O30 1.984(6)
Li1 C6 2.253(6)
Li1 C1 2.291(6)
Li1 Br1 2.585(5)
C1 N5 1.363(4)
C1 N2 1.368(4)
N2 C3 1.389(4)
N2 C21 1.489(4)
C3 C4 1.334(5)
C3 H3 0.9500
C4 N5 1.383(4)
C4 H4 0.9500
N5 C11 1.451(4)
C6 N10 1.364(4)
C6 N7 1.367(4)
N7 C8 1.375(4)
N7 C11 1.451(4)
C8 C9 1.336(5)
C8 H8 0.9500
C9 N10 1.391(4)
C9 H9 0.9500
N10 C25B 1.28(3)
N10 C25 1.525(7)
C11 H11A 0.9900
C11 H11B 0.9900
C21 C24 1.514(5)
C21 C22 1.521(4)
C21 C23 1.524(5)
C22 H22A 0.9800
C22 H22B 0.9800
C22 H22C 0.9800
C23 H23A 0.9800
C23 H23B 0.9800
C23 H23C 0.9800
C24 H24A 0.9800
C24 H24B 0.9800
C24 H24C 0.9800
C25 C28 1.504(6)
C25 C26 1.511(7)
C25 C27 1.513(7)
C26 H26A 0.9800
C26 H26B 0.9800
C26 H26C 0.9800
C27 H27A 0.9800
C27 H27B 0.9800
C27 H27C 0.9800
C28 H28A 0.9800
C28 H28B 0.9800
C28 H28C 0.9800
C25B C26B 1.519(16)
C25B C28B 1.521(15)
C25B C27B 1.526(15)
C26B H26D 0.9800
C26B H26E 0.9800
C26B H26F 0.9800
C27B H27D 0.9800
C27B H27E 0.9800
C27B H27F 0.9800
C28B H28D 0.9800
C28B H28E 0.9800
C28B H28F 0.9800
O30 C31 1.409(4)
O30 C34 1.410(4)
C31 C32 1.522(7)
C31 H31A 0.9900
C31 H31B 0.9900
C32 C33 1.447(8)
C32 H32A 0.9900
C32 H32B 0.9900
C33 C34 1.472(6)
C33 H33A 0.9900
C33 H33B 0.9900
C34 H34A 0.9900
C34 H34B 0.9900

loop_
_geom_torsion_atom_site_label_1
_geom_torsion_atom_site_label_2
_geom_torsion_atom_site_label_3
_geom_torsion_atom_site_label_4
_geom_torsion
N5 C1 N2 C3 -0.4(3)
Li1 C1 N2 C3 -162.1(4)
N5 C1 N2 C21 -176.6(3)
Li1 C1 N2 C21 21.7(6)
C1 N2 C3 C4 0.6(4)
C21 N2 C3 C4 176.9(3)
N2 C3 C4 N5 -0.5(4)
N2 C1 N5 C4 0.1(3)
Li1 C1 N5 C4 169.2(2)
N2 C1 N5 C11 176.2(3)
Li1 C1 N5 C11 -14.7(4)
C3 C4 N5 C1 0.2(4)
C3 C4 N5 C11 -175.7(3)
N10 C6 N7 C8 -0.1(3)
Li1 C6 N7 C8 -176.2(3)
N10 C6 N7 C11 -173.5(3)
Li1 C6 N7 C11 10.5(4)
C6 N7 C8 C9 -0.1(4)
C11 N7 C8 C9 173.2(3)
N7 C8 C9 N10 0.3(4)
N7 C6 N10 C25B 166.3(14)
Li1 C6 N10 C25B -20.4(15)
N7 C6 N10 C9 0.3(3)
Li1 C6 N10 C9 173.6(4)
N7 C6 N10 C25 178.5(3)
Li1 C6 N10 C25 -8.2(6)
C8 C9 N10 C25B -168.2(12)
C8 C9 N10 C6 -0.4(4)
C8 C9 N10 C25 -178.6(4)
C6 N7 C11 N5 -70.7(4)
C8 N7 C11 N5 116.7(3)
C1 N5 C11 N7 73.4(4)
C4 N5 C11 N7 -111.0(3)
C1 N2 C21 C24 0.2(4)
C3 N2 C21 C24 -175.5(3)
C1 N2 C21 C22 120.0(3)
C3 N2 C21 C22 -55.7(4)
C1 N2 C21 C23 -120.6(3)
C3 N2 C21 C23 63.6(4)
C25B N10 C25 C28 -4(6)
C6 N10 C25 C28 -125.5(5)
C9 N10 C25 C28 52.5(6)
C25B N10 C25 C26 119(6)
C6 N10 C25 C26 -3.1(6)
C9 N10 C25 C26 174.9(4)
C25B N10 C25 C27 -123(6)
C6 N10 C25 C27 114.9(4)
C9 N10 C25 C27 -67.1(5)
C6 N10 C25B C26B 171.9(14)
C9 N10 C25B C26B -23(2)
C25 N10 C25B C26B 107(6)
C6 N10 C25B C28B 53(2)
C9 N10 C25B C28B -141.6(13)
C25 N10 C25B C28B -12(5)
C6 N10 C25B C27B -63(2)
C9 N10 C25B C27B 102.1(16)
C25 N10 C25B C27B -129(7)
C34 O30 C31 C32 33.7(5)
Li1 O30 C31 C32 -156.8(4)
O30 C31 C32 C33 -28.0(6)
C31 C32 C33 C34 12.3(6)
C31 O30 C34 C33 -26.8(5)
Li1 O30 C34 C33 163.7(4)
C32 C33 C34 O30 7.9(6)
